data_7112233
loop_
_publ_author_name
'Emile R. Engel'
'Vincent J. Smith'
'Charl X. Bezuidenhout'
'Leonard J. Barbour'

_publ_section_title
;
 Uniaxial negative thermal expansion facilitated by weak host-guest
 interactions
;
_journal_name_full Chem.Commun.
_journal_page_first 4238
_journal_paper_doi 10.1039/C4CC00849A
_journal_volume 50
_journal_year 2014
_chemical_compound_source sigma
_chemical_formula_moiety 'C12 H24 O6, 2(C H3 N O2)'
_chemical_formula_sum 'C14 H30 N2 O10'
_chemical_formula_weight 386.40
_chemical_name_common 120K
_space_group_IT_number 14
_symmetry_cell_setting monoclinic
_symmetry_Int_Tables_number 14
_symmetry_space_group_name_Hall '-P 2yn'
_symmetry_space_group_name_H-M 'P 1 21/n 1'
_atom_sites_solution_hydrogens geom
_atom_sites_solution_primary direct
_atom_sites_solution_secondary difmap
_audit_creation_method SHELXL-97
_cell_angle_alpha 90.00
_cell_angle_beta 100.755(2)
_cell_angle_gamma 90.00
_cell_formula_units_Z 2
_cell_length_a 9.2976(13)
_cell_length_b 7.8579(11)
_cell_length_c 13.6419(19)
_cell_measurement_reflns_used 6385
_cell_measurement_temperature 120(2)
_cell_measurement_theta_max 28.34
_cell_measurement_theta_min 2.45
_cell_volume 979.2(2)
_computing_cell_refinement 'Bruker SAINT'
_computing_data_collection 'Bruker APEX2'
_computing_data_reduction 'Bruker SAINT'
_computing_molecular_graphics 'X-Seed (Barbour, 2001; Atwood & Barbour, 2003)'
_computing_publication_material 'X-Seed (Barbour, 2001; Atwood & Barbour, 2003)'
_computing_structure_refinement 'SHELXL-97 (Sheldrick, 2008)'
_computing_structure_solution 'SHELXS-97 (Sheldrick, 2008)'
_diffrn_ambient_pressure 101.3
_diffrn_ambient_temperature 120(2)
_diffrn_measured_fraction_theta_full 0.997
_diffrn_measured_fraction_theta_max 0.995
_diffrn_measurement_device_type 'Bruker APEX-II CCD'
_diffrn_measurement_method '\w scans'
_diffrn_radiation_monochromator 'INCOATEC quazar mirrior optics'
_diffrn_radiation_type MoK\a
_diffrn_radiation_wavelength 0.71073
_diffrn_reflns_av_R_equivalents 0.0247
_diffrn_reflns_av_sigmaI/netI 0.0151
_diffrn_reflns_limit_h_max 12
_diffrn_reflns_limit_h_min -12
_diffrn_reflns_limit_k_max 10
_diffrn_reflns_limit_k_min -10
_diffrn_reflns_limit_l_max 18
_diffrn_reflns_limit_l_min -18
_diffrn_reflns_number 14239
_diffrn_reflns_theta_full 26.00
_diffrn_reflns_theta_max 28.35
_diffrn_reflns_theta_min 2.45
_diffrn_source 'INCOATEC Mo micro source'
_diffrn_standards_number 0
_exptl_absorpt_coefficient_mu 0.111
_exptl_absorpt_correction_T_max 0.9706
_exptl_absorpt_correction_T_min 0.9569
_exptl_absorpt_correction_type multi-scan
_exptl_absorpt_process_details 'symmetry-related measurements'
_exptl_crystal_colour colourless
_exptl_crystal_density_diffrn 1.311
_exptl_crystal_density_method 'not measured'
_exptl_crystal_description 'cubic prisms'
_exptl_crystal_F_000 416
_exptl_crystal_recrystallization_method nitromethane
_exptl_crystal_size_max 0.40
_exptl_crystal_size_mid 0.36
_exptl_crystal_size_min 0.27
_refine_diff_density_max 0.311
_refine_diff_density_min -0.215
_refine_diff_density_rms 0.036
_refine_ls_extinction_method none
_refine_ls_goodness_of_fit_ref 1.079
_refine_ls_hydrogen_treatment constr
_refine_ls_matrix_type full
_refine_ls_number_parameters 119
_refine_ls_number_reflns 2433
_refine_ls_number_restraints 0
_refine_ls_restrained_S_all 1.079
_refine_ls_R_factor_all 0.0382
_refine_ls_R_factor_gt 0.0333
_refine_ls_shift/su_max 0.000
_refine_ls_shift/su_mean 0.000
_refine_ls_structure_factor_coef Fsqd
_refine_ls_weighting_details 'calc w=1/[\s^2^(Fo^2^)+(0.0392P)^2^+0.3119P] where P=(Fo^2^+2Fc^2^)/3'
_refine_ls_weighting_scheme calc
_refine_ls_wR_factor_gt 0.0872
_refine_ls_wR_factor_ref 0.0907
_reflns_number_gt 2154
_reflns_number_total 2433
_reflns_threshold_expression >2sigma(I)
_cod_data_source_file c4cc00849a2.cif
_cod_data_source_block C_nitromethane_120K
_cod_depositor_comments
;
The following automatic conversions were performed:

'_refine_ls_hydrogen_treatment' value 'Constr' changed to 'constr'
according to the built-in table from CIF Core dictionary named
'cif_core.dic' version 2.4.1 from 2010-06-29.

Automatic conversion script
Id: cif_fix_values 2281 2013-09-26 08:29:07Z andrius 

The following automatic conversions were performed:

data name '_iucr_refine_instruction_details' was replaced with
'_iucr_refine_instructions_details' as specified in the replacement
file 'data/replacement-values/replacement_tags.lst'.

Automatic conversion script
Id: cif_correct_tags 9268 2022-04-12 08:56:07Z antanas 
;
_cod_original_sg_symbol_H-M 'P 21/n'
_cod_database_code 7112233

loop_
_symmetry_equiv_pos_as_xyz
'x, y, z'
'-x+1/2, y+1/2, -z+1/2'
'-x, -y, -z'
'x-1/2, -y-1/2, z-1/2'

loop_
_atom_site_label
_atom_site_type_symbol
_atom_site_fract_x
_atom_site_fract_y
_atom_site_fract_z
_atom_site_U_iso_or_equiv
_atom_site_adp_type
_atom_site_occupancy
_atom_site_symmetry_multiplicity
_atom_site_calc_flag
_atom_site_refinement_flags
O1 O 0.26372(8) 0.39943(9) 0.34396(5) 0.02198(17) Uani 1 1 d .
O2 O 0.52319(8) 0.56223(10) 0.30336(5) 0.02280(17) Uani 1 1 d .
O3 O 0.78492(8) 0.57742(9) 0.45643(5) 0.02363(17) Uani 1 1 d .
O4 O 0.22850(10) 0.86799(13) 0.50891(8) 0.0412(2) Uani 1 1 d .
O5 O 0.41659(11) 0.91151(13) 0.62462(7) 0.0440(3) Uani 1 1 d .
N1 N 0.35636(10) 0.84294(11) 0.54716(7) 0.02343(19) Uani 1 1 d .
C1 C 0.12308(11) 0.41637(15) 0.36907(8) 0.0259(2) Uani 1 1 d .
H1A H 0.0482 0.3644 0.3165 0.031 Uiso 1 1 calc R
H1B H 0.0989 0.5383 0.3746 0.031 Uiso 1 1 calc R
C2 C 0.27354(12) 0.48148(14) 0.25271(8) 0.0246(2) Uani 1 1 d .
H2A H 0.2497 0.6038 0.2567 0.029 Uiso 1 1 calc R
H2B H 0.2029 0.4300 0.1974 0.029 Uiso 1 1 calc R
C3 C 0.42654(12) 0.46125(14) 0.23379(7) 0.0241(2) Uani 1 1 d .
H3A H 0.4562 0.3402 0.2411 0.029 Uiso 1 1 calc R
H3B H 0.4308 0.4977 0.1649 0.029 Uiso 1 1 calc R
C4 C 0.66898(12) 0.55461(14) 0.28624(8) 0.0250(2) Uani 1 1 d .
H4A H 0.6726 0.5975 0.2185 0.030 Uiso 1 1 calc R
H4B H 0.7036 0.4352 0.2908 0.030 Uiso 1 1 calc R
C5 C 0.76593(12) 0.66101(14) 0.36268(8) 0.0244(2) Uani 1 1 d .
H5A H 0.8621 0.6776 0.3429 0.029 Uiso 1 1 calc R
H5B H 0.7210 0.7742 0.3674 0.029 Uiso 1 1 calc R
C6 C 0.87581(11) 0.67160(14) 0.53298(8) 0.0261(2) Uani 1 1 d .
H6A H 0.8377 0.7889 0.5354 0.031 Uiso 1 1 calc R
H6B H 0.9766 0.6781 0.5193 0.031 Uiso 1 1 calc R
C7 C 0.44257(12) 0.72405(14) 0.49693(8) 0.0245(2) Uani 1 1 d .
H7A H 0.3847 0.6215 0.4767 0.037 Uiso 1 1 calc R
H7B H 0.5326 0.6928 0.5430 0.037 Uiso 1 1 calc R
H7C H 0.4675 0.7792 0.4379 0.037 Uiso 1 1 calc R

loop_
_atom_site_aniso_label
_atom_site_aniso_U_11
_atom_site_aniso_U_22
_atom_site_aniso_U_33
_atom_site_aniso_U_23
_atom_site_aniso_U_13
_atom_site_aniso_U_12
O1 0.0197(3) 0.0241(4) 0.0212(4) 0.0016(3) 0.0011(3) 0.0034(3)
O2 0.0224(4) 0.0259(4) 0.0207(4) -0.0044(3) 0.0057(3) -0.0011(3)
O3 0.0249(4) 0.0223(4) 0.0234(4) 0.0005(3) 0.0036(3) -0.0038(3)
O4 0.0254(4) 0.0449(5) 0.0516(6) 0.0031(4) 0.0027(4) 0.0131(4)
O5 0.0466(6) 0.0451(5) 0.0377(5) -0.0181(4) 0.0011(4) 0.0071(4)
N1 0.0242(4) 0.0210(4) 0.0255(4) 0.0033(3) 0.0059(3) 0.0032(3)
C1 0.0174(5) 0.0297(5) 0.0288(5) -0.0040(4) -0.0008(4) 0.0021(4)
C2 0.0268(5) 0.0238(5) 0.0202(5) 0.0014(4) -0.0031(4) 0.0009(4)
C3 0.0311(5) 0.0241(5) 0.0165(5) -0.0023(4) 0.0028(4) -0.0010(4)
C4 0.0265(5) 0.0290(5) 0.0217(5) 0.0005(4) 0.0106(4) 0.0029(4)
C5 0.0230(5) 0.0245(5) 0.0276(5) 0.0042(4) 0.0099(4) -0.0003(4)
C6 0.0200(5) 0.0271(5) 0.0311(6) -0.0047(4) 0.0045(4) -0.0047(4)
C7 0.0246(5) 0.0223(5) 0.0267(5) -0.0016(4) 0.0047(4) 0.0043(4)

loop_
_atom_type_symbol
_atom_type_description
_atom_type_scat_dispersion_real
_atom_type_scat_dispersion_imag
_atom_type_scat_source
C C 0.0033 0.0016 'International Tables Vol C Tables 4.2.6.8 and 6.1.1.4'
H H 0.0000 0.0000 'International Tables Vol C Tables 4.2.6.8 and 6.1.1.4'
N N 0.0061 0.0033 'International Tables Vol C Tables 4.2.6.8 and 6.1.1.4'
O O 0.0106 0.0060 'International Tables Vol C Tables 4.2.6.8 and 6.1.1.4'

loop_
_geom_angle_atom_site_label_1
_geom_angle_atom_site_label_2
_geom_angle_atom_site_label_3
_geom_angle
_geom_angle_site_symmetry_1
_geom_angle_site_symmetry_3
C1 O1 C2 112.46(8) . .
C4 O2 C3 111.77(8) . .
C5 O3 C6 112.20(8) . .
O4 N1 O5 123.33(10) . .
O4 N1 C7 118.15(9) . .
O5 N1 C7 118.51(9) . .
O1 C1 C6 108.53(8) . 3_666
O1 C1 H1A 110.0 . .
C6 C1 H1A 110.0 3_666 .
O1 C1 H1B 110.0 . .
C6 C1 H1B 110.0 3_666 .
H1A C1 H1B 108.4 . .
O1 C2 C3 108.71(8) . .
O1 C2 H2A 109.9 . .
C3 C2 H2A 109.9 . .
O1 C2 H2B 109.9 . .
C3 C2 H2B 109.9 . .
H2A C2 H2B 108.3 . .
O2 C3 C2 109.12(8) . .
O2 C3 H3A 109.9 . .
C2 C3 H3A 109.9 . .
O2 C3 H3B 109.9 . .
C2 C3 H3B 109.9 . .
H3A C3 H3B 108.3 . .
O2 C4 C5 109.31(8) . .
O2 C4 H4A 109.8 . .
C5 C4 H4A 109.8 . .
O2 C4 H4B 109.8 . .
C5 C4 H4B 109.8 . .
H4A C4 H4B 108.3 . .
O3 C5 C4 109.04(9) . .
O3 C5 H5A 109.9 . .
C4 C5 H5A 109.9 . .
O3 C5 H5B 109.9 . .
C4 C5 H5B 109.9 . .
H5A C5 H5B 108.3 . .
O3 C6 C1 108.54(9) . 3_666
O3 C6 H6A 110.0 . .
C1 C6 H6A 110.0 3_666 .
O3 C6 H6B 110.0 . .
C1 C6 H6B 110.0 3_666 .
H6A C6 H6B 108.4 . .
N1 C7 H7A 109.5 . .
N1 C7 H7B 109.5 . .
H7A C7 H7B 109.5 . .
N1 C7 H7C 109.5 . .
H7A C7 H7C 109.5 . .
H7B C7 H7C 109.5 . .

loop_
_geom_bond_atom_site_label_1
_geom_bond_atom_site_label_2
_geom_bond_distance
_geom_bond_site_symmetry_2
O1 C1 1.4185(13) .
O1 C2 1.4199(13) .
O2 C4 1.4190(12) .
O2 C3 1.4211(13) .
O3 C5 1.4191(13) .
O3 C6 1.4224(13) .
O4 N1 1.2218(12) .
O5 N1 1.2246(13) .
N1 C7 1.4798(13) .
C1 C6 1.5027(16) 3_666
C1 H1A 0.9900 .
C1 H1B 0.9900 .
C2 C3 1.5009(15) .
C2 H2A 0.9900 .
C2 H2B 0.9900 .
C3 H3A 0.9900 .
C3 H3B 0.9900 .
C4 C5 1.4994(16) .
C4 H4A 0.9900 .
C4 H4B 0.9900 .
C5 H5A 0.9900 .
C5 H5B 0.9900 .
C6 C1 1.5027(16) 3_666
C6 H6A 0.9900 .
C6 H6B 0.9900 .
C7 H7A 0.9800 .
C7 H7B 0.9800 .
C7 H7C 0.9800 .

loop_
_geom_torsion_atom_site_label_1
_geom_torsion_atom_site_label_2
_geom_torsion_atom_site_label_3
_geom_torsion_atom_site_label_4
_geom_torsion
_geom_torsion_site_symmetry_4
C2 O1 C1 C6 -179.09(8) 3_666
C1 O1 C2 C3 178.40(8) .
C4 O2 C3 C2 -177.26(8) .
O1 C2 C3 O2 -70.35(11) .
C3 O2 C4 C5 -179.10(8) .
C6 O3 C5 C4 -179.85(8) .
O2 C4 C5 O3 72.07(11) .
C5 O3 C6 C1 174.08(8) 3_666
